data_1557645
loop_
_publ_author_name
'Xue, Chaozhuang'
'Fan, Xing'
'Zhang, Jiaxu'
'Hu, Dandan'
'Wang, Xiao-Li'
'Wang, Xiang'
'Zhou, Rui'
'Lin, Haiping'
'Li, Youyong'
'Li, Dong-Sheng'
'Wei, Xiao'
'Zheng, Daoyuan'
'Yang, Yang'
'Han, Keli'
'Wu, Tao'

_publ_section_title
;
 Direct observation of charge transfer between molecular heterojunctions
 based on inorganic semiconductor clusters
;
_journal_issue 16
_journal_name_full 'Chemical Science'
_journal_page_first 4085
_journal_page_last 4096
_journal_paper_doi 10.1039/D0SC00458H
_journal_volume 11
_journal_year 2020
_chemical_formula_moiety 'C112 H192 Fe4 In26 N32 O0 S51'
_chemical_formula_sum 'C112 H192 Fe4 In26 N32 O0 S51'
_chemical_formula_weight 6830.74
_space_group_crystal_system tetragonal
_space_group_IT_number 88
_space_group_name_Hall '-I 4ad'
_space_group_name_H-M_alt 'I 41/a :2'
_audit_creation_method SHELXL-2014/7
_audit_update_record
;
2019-11-26 deposited with the CCDC.	2020-03-23 downloaded from the CCDC.
;
_cell_angle_alpha 90
_cell_angle_beta 90
_cell_angle_gamma 90
_cell_formula_units_Z 4
_cell_length_a 22.329(2)
_cell_length_b 22.329(2)
_cell_length_c 38.059(3)
_cell_measurement_reflns_used 2085
_cell_measurement_temperature 120(2)
_cell_measurement_theta_max 17.03
_cell_measurement_theta_min 2.60
_cell_volume 18976(3)
_computing_cell_refinement 'Bruker SAINT'
_computing_data_collection 'Burker APEX2'
_computing_data_reduction 'Bruker SAINT'
_computing_molecular_graphics 'Bruker SHELXTL'
_computing_publication_material 'Bruker SHELXTL'
_computing_structure_refinement 'SHELXL-2014/7 (Sheldrick, 2014)'
_computing_structure_solution 'SHELXS-97 (Sheldrick 2008)'
_diffrn_ambient_temperature 120(2)
_diffrn_measured_fraction_theta_full 0.999
_diffrn_measured_fraction_theta_max 0.999
_diffrn_measurement_device_type 'CCD area detector'
_diffrn_radiation_type MoK\a
_diffrn_radiation_wavelength 0.71073
_diffrn_reflns_av_R_equivalents 0.1520
_diffrn_reflns_av_unetI/netI 0.1240
_diffrn_reflns_Laue_measured_fraction_full 0.999
_diffrn_reflns_Laue_measured_fraction_max 0.999
_diffrn_reflns_limit_h_max 17
_diffrn_reflns_limit_h_min -18
_diffrn_reflns_limit_k_max 17
_diffrn_reflns_limit_k_min -18
_diffrn_reflns_limit_l_max 31
_diffrn_reflns_limit_l_min -31
_diffrn_reflns_number 11910
_diffrn_reflns_point_group_measured_fraction_full 0.999
_diffrn_reflns_point_group_measured_fraction_max 0.999
_diffrn_reflns_theta_full 17.201
_diffrn_reflns_theta_max 17.201
_diffrn_reflns_theta_min 1.057
_exptl_absorpt_coefficient_mu 3.995
_exptl_absorpt_correction_T_max 0.7441
_exptl_absorpt_correction_T_min 0.6219
_exptl_absorpt_correction_type multi-scan
_exptl_crystal_colour brown
_exptl_crystal_density_diffrn 2.391
_exptl_crystal_description block
_exptl_crystal_F_000 13128
_exptl_crystal_size_max 0.15
_exptl_crystal_size_mid 0.15
_exptl_crystal_size_min 0.15
_refine_diff_density_max 1.946
_refine_diff_density_min -1.447
_refine_diff_density_rms 0.253
_refine_ls_extinction_method none
_refine_ls_goodness_of_fit_ref 1.326
_refine_ls_hydrogen_treatment undef
_refine_ls_matrix_type full
_refine_ls_number_parameters 184
_refine_ls_number_reflns 2871
_refine_ls_number_restraints 57
_refine_ls_restrained_S_all 1.325
_refine_ls_R_factor_all 0.1319
_refine_ls_R_factor_gt 0.0827
_refine_ls_shift/su_max 0.000
_refine_ls_shift/su_mean 0.000
_refine_ls_structure_factor_coef Fsqd
_refine_ls_weighting_details 'w=1/[\s^2^(Fo^2^)+(0.1000P)^2^] where P=(Fo^2^+2Fc^2^)/3'
_refine_ls_weighting_scheme calc
_refine_ls_wR_factor_gt 0.2055
_refine_ls_wR_factor_ref 0.2640
_reflns_Friedel_coverage 0.000
_reflns_number_gt 1547
_reflns_number_total 2871
_reflns_threshold_expression 'I > 2\s(I)'
_cod_data_source_file d0sc00458h2.cif
_cod_data_source_block T3T4FeInS
_cod_depositor_comments
;Adding full bibliography for 1557644--1557645.cif.

 Adding full bibliography for 1557644--1557645.cif.
;
_cod_original_cell_volume 18975(4)
_cod_original_sg_symbol_H-M 'I 41/a'
_cod_database_code 1557645
_shelx_shelxl_version_number 2014/7
_shelx_space_group_comment
;
The symmetry employed for this shelxl refinement is uniquely defined
by the following loop, which should always be used as a source of
symmetry information in preference to the above space-group names.
They are only intended as comments.
;

loop_
_space_group_symop_operation_xyz
'x, y, z'
'-x+1/2, -y, z+1/2'
'-y+3/4, x+1/4, z+1/4'
'y+3/4, -x+3/4, z+3/4'
'x+1/2, y+1/2, z+1/2'
'-x+1, -y+1/2, z+1'
'-y+5/4, x+3/4, z+3/4'
'y+5/4, -x+5/4, z+5/4'
'-x, -y, -z'
'x-1/2, y, -z-1/2'
'y-3/4, -x-1/4, -z-1/4'
'-y-3/4, x-3/4, -z-3/4'
'-x+1/2, -y+1/2, -z+1/2'
'x, y+1/2, -z'
'y-1/4, -x+1/4, -z+1/4'
'-y-1/4, x-1/4, -z-1/4'

loop_
_atom_site_label
_atom_site_type_symbol
_atom_site_fract_x
_atom_site_fract_y
_atom_site_fract_z
_atom_site_U_iso_or_equiv
_atom_site_adp_type
_atom_site_occupancy
_atom_site_site_symmetry_order
_atom_site_calc_flag
_atom_site_refinement_flags_posn
_atom_site_refinement_flags_adp
_atom_site_refinement_flags_occupancy
_atom_site_disorder_assembly
_atom_site_disorder_group
In1 In 0.77068(18) 0.37518(18) 0.51640(11) 0.0608(13) Uani 1 1 d . U . . .
Fe1 Fe 1.0413(3) 0.3274(3) 0.58823(15) 0.0205(16) Uani 1 1 d . U . . .
S1 S 0.6948(6) 0.4300(6) 0.4827(4) 0.067(4) Uani 1 1 d . U . . .
In2 In 0.88665(17) 0.41455(17) 0.58876(10) 0.0531(13) Uani 1 1 d . U . . .
S2 S 0.8465(7) 0.3348(8) 0.4755(4) 0.078(5) Uani 1 1 d . U . . .
In3 In 1.00523(18) 0.44948(17) 0.66147(10) 0.0549(13) Uani 1 1 d . U . . .
S3 S 1.0000 0.2500 0.4762(5) 0.064(6) Uani 1 2 d S TU P . .
S5 S 1.0000 0.2500 0.6250 0.027(4) Uani 1 4 d S TU P . .
In4 In 0.92328(17) 0.29216(18) 0.51334(10) 0.0581(13) Uani 1 1 d . U . . .
S4 S 0.9674(6) 0.3720(6) 0.5506(4) 0.060(3) Uani 1 1 d . U . . .
In6 In 0.63354(19) 0.36182(18) 0.44723(11) 0.0696(14) Uani 1 1 d . U . . .
S6 S 1.1197(6) 0.2912(6) 0.5509(3) 0.056(4) Uani 1 1 d . U . . .
In7 In 0.5000 0.2500 0.45027(15) 0.0669(19) Uani 1 2 d S TU P . .
S7 S 1.0843(6) 0.4060(6) 0.6219(4) 0.055(4) Uani 1 1 d . U . . .
S009 S 0.8099(6) 0.4590(6) 0.5530(4) 0.060(4) Uani 1 1 d . U . . .
S9 S 0.5661(7) 0.3068(7) 0.4872(4) 0.079(5) Uani 1 1 d . U . . .
In8 In 0.62934(18) 0.23911(18) 0.37490(11) 0.0622(13) Uani 1 1 d . U . . .
S8 S 1.0450(7) 0.5277(6) 0.6979(4) 0.064(4) Uani 1 1 d . U . . .
S00A S 0.9257(6) 0.4932(6) 0.6268(4) 0.057(4) Uani 1 1 d . U . . .
S10 S 0.6961(7) 0.2952(8) 0.4120(4) 0.084(5) Uani 1 1 d . U . . .
S11 S 0.6853(6) 0.1712(7) 0.3380(4) 0.075(5) Uani 1 1 d . U . . .
S12 S 0.5719(7) 0.3091(7) 0.3369(4) 0.068(4) Uani 1 1 d . U . . .

loop_
_atom_site_aniso_label
_atom_site_aniso_U_11
_atom_site_aniso_U_22
_atom_site_aniso_U_33
_atom_site_aniso_U_23
_atom_site_aniso_U_13
_atom_site_aniso_U_12
In1 0.064(3) 0.063(3) 0.056(3) 0.000(2) -0.012(2) 0.001(2)
Fe1 0.025(4) 0.021(4) 0.016(4) 0.000(3) 0.001(3) 0.005(3)
S1 0.061(9) 0.057(10) 0.085(12) -0.004(7) -0.040(8) 0.003(6)
In2 0.057(3) 0.052(3) 0.050(3) -0.001(2) -0.010(2) 0.003(2)
S2 0.067(10) 0.115(14) 0.053(10) 0.000(8) -0.003(6) 0.024(8)
In3 0.060(3) 0.055(3) 0.049(3) -0.005(2) -0.011(2) 0.003(2)
S3 0.063(13) 0.091(16) 0.039(12) 0.000 0.000 0.026(11)
S5 0.030(7) 0.030(7) 0.023(12) 0.000 0.000 0.000
In4 0.055(3) 0.068(3) 0.051(3) 0.003(2) -0.001(2) -0.002(2)
S4 0.067(8) 0.056(9) 0.058(9) 0.009(5) -0.013(6) 0.020(7)
In6 0.077(3) 0.062(3) 0.070(3) -0.001(2) -0.016(2) -0.009(2)
S6 0.057(9) 0.077(11) 0.034(9) 0.000(7) 0.012(6) 0.001(7)
In7 0.079(4) 0.057(4) 0.065(5) 0.000 0.000 -0.011(3)
S7 0.055(8) 0.047(8) 0.063(10) -0.010(6) -0.004(6) -0.018(6)
S009 0.042(8) 0.056(9) 0.082(11) -0.001(7) -0.027(7) 0.003(6)
S9 0.077(11) 0.093(12) 0.069(11) -0.009(9) -0.012(7) -0.030(8)
In8 0.055(3) 0.060(3) 0.072(3) -0.007(2) -0.008(2) 0.006(2)
S8 0.073(11) 0.046(9) 0.073(11) -0.012(7) -0.019(8) 0.000(8)
S00A 0.073(9) 0.034(8) 0.064(10) 0.008(6) -0.027(7) 0.006(7)
S10 0.090(11) 0.095(13) 0.067(11) -0.021(8) -0.016(7) 0.001(9)
S11 0.056(11) 0.071(11) 0.098(13) -0.036(9) -0.010(9) 0.013(8)
S12 0.053(10) 0.083(11) 0.067(10) 0.001(8) 0.003(7) 0.010(8)

loop_
_atom_type_symbol
_atom_type_description
_atom_type_scat_dispersion_real
_atom_type_scat_dispersion_imag
_atom_type_scat_source
C C 0.0033 0.0016 'International Tables Vol C Tables 4.2.6.8 and 6.1.1.4'
H H 0.0000 0.0000 'International Tables Vol C Tables 4.2.6.8 and 6.1.1.4'
Fe Fe 0.3463 0.8444 'International Tables Vol C Tables 4.2.6.8 and 6.1.1.4'
In In -0.7276 1.3100 'International Tables Vol C Tables 4.2.6.8 and 6.1.1.4'
N N 0.0061 0.0033 'International Tables Vol C Tables 4.2.6.8 and 6.1.1.4'
O O 0.0106 0.0060 'International Tables Vol C Tables 4.2.6.8 and 6.1.1.4'
S S 0.1246 0.1234 'International Tables Vol C Tables 4.2.6.8 and 6.1.1.4'

loop_
_geom_angle_atom_site_label_1
_geom_angle_atom_site_label_2
_geom_angle_atom_site_label_3
_geom_angle
_geom_angle_site_symmetry_1
_geom_angle_site_symmetry_3
_geom_angle_publ_flag
S1 In1 S2 109.1(5) . . ?
S1 In1 S009 99.2(5) . . ?
S2 In1 S009 112.6(5) . . ?
S1 In1 S8 110.1(5) . 12_757 ?
S2 In1 S8 112.2(6) . 12_757 ?
S009 In1 S8 112.8(5) . 12_757 ?
S7 Fe1 S6 105.9(5) . . ?
S7 Fe1 S4 107.0(5) . . ?
S6 Fe1 S4 106.7(5) . . ?
S7 Fe1 S5 111.8(4) . . ?
S6 Fe1 S5 112.5(4) . . ?
S4 Fe1 S5 112.4(4) . . ?
In1 S1 In6 111.3(6) . . ?
S009 In2 S00A 107.1(5) . . ?
S009 In2 S4 109.9(5) . . ?
S00A In2 S4 111.1(5) . . ?
S009 In2 S7 111.2(5) . 12_757 ?
S00A In2 S7 107.1(5) . 12_757 ?
S4 In2 S7 110.3(4) . 12_757 ?
In4 S2 In1 104.7(6) . . ?
S8 In3 S00A 107.0(5) . . ?
S8 In3 S6 109.8(5) . 12_757 ?
S00A In3 S6 107.2(5) . 12_757 ?
S8 In3 S7 111.5(5) . . ?
S00A In3 S7 110.2(5) . . ?
S6 In3 S7 110.9(4) 12_757 . ?
In4 S3 In4 108.3(7) . 6_654 ?
Fe1 S5 Fe1 108.9(3) . 6_654 ?
Fe1 S5 Fe1 109.75(14) . 15_666 ?
Fe1 S5 Fe1 109.76(14) 6_654 15_666 ?
Fe1 S5 Fe1 109.76(14) . 12_757 ?
Fe1 S5 Fe1 109.76(14) 6_654 12_757 ?
Fe1 S5 Fe1 108.9(3) 15_666 12_757 ?
S3 In4 S2 107.9(5) . . ?
S3 In4 S4 109.4(4) . . ?
S2 In4 S4 109.7(5) . . ?
S3 In4 S6 108.2(4) . 6_654 ?
S2 In4 S6 110.7(5) . 6_654 ?
S4 In4 S6 110.9(4) . 6_654 ?
Fe1 S4 In4 108.4(5) . . ?
Fe1 S4 In2 107.8(6) . . ?
In4 S4 In2 108.6(6) . . ?
S10 In6 S11 113.1(6) . 16_656 ?
S10 In6 S1 111.2(5) . . ?
S11 In6 S1 99.5(5) 16_656 . ?
S10 In6 S9 112.6(6) . . ?
S11 In6 S9 111.5(6) 16_656 . ?
S1 In6 S9 108.1(5) . . ?
Fe1 S6 In3 108.6(5) . 15_666 ?
Fe1 S6 In4 107.8(5) . 6_654 ?
In3 S6 In4 106.7(5) 15_666 6_654 ?
S9 In7 S9 108.3(8) . 6_554 ?
S9 In7 S12 110.1(5) . 11_666 ?
S9 In7 S12 108.4(5) 6_554 11_666 ?
S9 In7 S12 108.4(5) . 16_656 ?
S9 In7 S12 110.1(5) 6_554 16_656 ?
S12 In7 S12 111.5(7) 11_666 16_656 ?
Fe1 S7 In3 108.9(5) . . ?
Fe1 S7 In2 109.2(5) . 15_666 ?
In3 S7 In2 106.8(5) . 15_666 ?
In2 S009 In1 104.9(5) . . ?
In7 S9 In6 106.1(6) . . ?
S10 In8 S11 110.4(5) . . ?
S10 In8 S12 109.5(6) . . ?
S11 In8 S12 108.9(5) . . ?
S10 In8 S12 109.0(6) . 11_666 ?
S11 In8 S12 108.4(5) . 11_666 ?
S12 In8 S12 110.6(7) . 11_666 ?
In3 S8 In1 105.4(5) . 15_666 ?
In3 S00A In2 107.2(5) . . ?
In8 S10 In6 106.6(6) . . ?
In8 S11 In6 106.6(6) . 11_666 ?
In8 S12 In7 109.1(6) . 11_666 ?
In8 S12 In8 109.4(6) . 16_656 ?
In7 S12 In8 107.7(5) 11_666 16_656 ?

loop_
_geom_bond_atom_site_label_1
_geom_bond_atom_site_label_2
_geom_bond_distance
_geom_bond_site_symmetry_2
_geom_bond_publ_flag
In1 S1 2.452(14) . ?
In1 S2 2.469(15) . ?
In1 S009 2.491(14) . ?
In1 S8 2.494(14) 12_757 ?
Fe1 S7 2.375(13) . ?
Fe1 S6 2.395(14) . ?
Fe1 S4 2.402(14) . ?
Fe1 S5 2.407(6) . ?
S1 In6 2.452(14) . ?
In2 S009 2.403(13) . ?
In2 S00A 2.438(14) . ?
In2 S4 2.504(15) . ?
In2 S7 2.521(14) 12_757 ?
S2 In4 2.433(15) . ?
In3 S8 2.401(14) . ?
In3 S00A 2.418(13) . ?
In3 S6 2.511(14) 12_757 ?
In3 S7 2.517(14) . ?
S3 In4 2.411(11) . ?
S3 In4 2.411(11) 6_654 ?
S5 Fe1 2.407(6) 6_654 ?
S5 Fe1 2.407(6) 15_666 ?
S5 Fe1 2.407(6) 12_757 ?
In4 S4 2.481(15) . ?
In4 S6 2.534(14) 6_654 ?
In6 S10 2.442(17) . ?
In6 S11 2.446(15) 16_656 ?
In6 S9 2.468(16) . ?
S6 In3 2.511(14) 15_666 ?
S6 In4 2.534(14) 6_654 ?
In7 S9 2.400(15) . ?
In7 S9 2.400(15) 6_554 ?
In7 S12 2.513(16) 11_666 ?
In7 S12 2.513(16) 16_656 ?
S7 In2 2.521(14) 15_666 ?
In8 S10 2.404(16) . ?
In8 S11 2.414(15) . ?
In8 S12 2.486(15) . ?
In8 S12 2.536(15) 11_666 ?
S8 In1 2.494(14) 15_666 ?
S11 In6 2.446(15) 11_666 ?
S12 In7 2.513(16) 11_666 ?
S12 In8 2.536(15) 16_656 ?
